data_7211522
loop_
_publ_author_name
'Mol\<canov, Kre\<simir'
'Koji\'c-Prodi\'c, Biserka'

_publ_section_title
;
 Salts and co-crystals of chloranilic acid with organic bases: is it
 possible to predict a salt formation?
;
_journal_issue 3
_journal_name_full CrystEngComm
_journal_page_first 925
_journal_paper_doi 10.1039/b908492d
_journal_volume 12
_journal_year 2010
_chemical_formula_moiety 'C6 H2 Cl2 Na O5, C6 H8 N'
_chemical_formula_sum 'C12 H10 Cl2 N Na O5'
_chemical_formula_weight 342.11
_space_group_IT_number 2
_symmetry_cell_setting triclinic
_symmetry_space_group_name_Hall '-P 1'
_symmetry_space_group_name_H-M 'P -1'
_audit_creation_date 2008-02-29T12:16:52-00:00
_audit_creation_method 'WinGX routine CIF_UPDATE'
_cell_angle_alpha 88.135(4)
_cell_angle_beta 84.817(3)
_cell_angle_gamma 88.068(4)
_cell_formula_units_Z 2
_cell_length_a 4.9601(2)
_cell_length_b 8.4990(4)
_cell_length_c 16.4150(7)
_cell_measurement_reflns_used 4996
_cell_measurement_temperature 293(2)
_cell_measurement_theta_max 75.8539
_cell_measurement_theta_min 2.6995
_cell_volume 688.47(5)
_computing_cell_refinement
;
CrysAlis RED, Oxford Diffraction Ltd.,
Version 1.171.32.11 (release 31-10-2007 CrysAlis171 .NET)
(compiled Oct 31 2007,17:16:07)
;
_computing_data_collection
;
CrysAlis CCD, Oxford Diffraction Ltd.,
Version 1.171.32.11 (release 31-10-2007 CrysAlis171 .NET)
(compiled Oct 31 2007,17:16:07)
;
_computing_data_reduction
;
CrysAlis RED, Oxford Diffraction Ltd.,
Version 1.171.32.11 (release 31-10-2007 CrysAlis171 .NET)
(compiled Oct 31 2007,17:16:07)
;
_computing_molecular_graphics 'Ortep-3 for Windows (Farrugia, 1997)'
_computing_publication_material 'WinGX publication routines (Farrugia, 1999)'
_computing_structure_refinement 'SHELXL-97 (Sheldrick, 1997)'
_computing_structure_solution 'SHELXS-97 (Sheldrick, 1997)'
_diffrn_measured_fraction_theta_full 0.96
_diffrn_measured_fraction_theta_max 0.96
_diffrn_measurement_device_type 'Oxford Xcalibur Nova'
_diffrn_measurement_method
;
CCD detector
;
_diffrn_radiation_monochromator graphite
_diffrn_radiation_probe x-ray
_diffrn_radiation_source 'Enhance (Cu) X-ray Source'
_diffrn_radiation_type CuK\a
_diffrn_radiation_wavelength 1.54184
_diffrn_reflns_av_R_equivalents 0.0171
_diffrn_reflns_limit_h_max 5
_diffrn_reflns_limit_h_min -6
_diffrn_reflns_limit_k_max 10
_diffrn_reflns_limit_k_min -10
_diffrn_reflns_limit_l_max 19
_diffrn_reflns_limit_l_min -20
_diffrn_reflns_number 7053
_diffrn_reflns_theta_full 75.8
_diffrn_reflns_theta_max 75.8
_diffrn_reflns_theta_min 2.7
_exptl_absorpt_coefficient_mu 4.764
_exptl_absorpt_correction_T_max 0.7500
_exptl_absorpt_correction_T_min 0.5990
_exptl_absorpt_correction_type multi-scan
_exptl_absorpt_process_details
;
CrysAlis RED, Oxford Diffraction Ltd.,
Version 1.171.32.11 (release 31-10-2007 CrysAlis171 .NET)
(compiled Oct 31 2007,17:16:07)
Empirical absorption correction using spherical harmonics,
implemented in SCALE3 ABSPACK scaling algorithm.
;
_exptl_crystal_colour red
_exptl_crystal_density_diffrn 1.65
_exptl_crystal_density_method 'not measured'
_exptl_crystal_description prism
_exptl_crystal_F_000 348
_exptl_crystal_size_max 0.22
_exptl_crystal_size_mid 0.11
_exptl_crystal_size_min 0.06
_refine_diff_density_max 0.259
_refine_diff_density_min -0.223
_refine_ls_extinction_method none
_refine_ls_goodness_of_fit_ref 1.099
_refine_ls_hydrogen_treatment refall
_refine_ls_matrix_type full
_refine_ls_number_parameters 230
_refine_ls_number_reflns 2759
_refine_ls_number_restraints 3
_refine_ls_restrained_S_all 1.1
_refine_ls_R_factor_gt 0.0318
_refine_ls_shift/su_max 0.001
_refine_ls_structure_factor_coef Fsqd
_refine_ls_weighting_details 'calc w=1/[\s^2^(Fo^2^)+(0.0543P)^2^+0.1545P] where P=(Fo^2^+2Fc^2^)/3'
_refine_ls_weighting_scheme calc
_refine_ls_wR_factor_ref 0.0907
_reflns_number_gt 2535
_reflns_number_total 2759
_reflns_threshold_expression >2sigma(I)
_cod_data_source_file b908492d.txt
_cod_data_source_block 2-MePyNaHCAxH2O
_cod_original_formula_sum 'C12 H10 Cl2 N1 Na1 O5'
_cod_database_code 7211522

loop_
_symmetry_equiv_pos_as_xyz
'x, y, z'
'-x, -y, -z'

loop_
_atom_site_label
_atom_site_type_symbol
_atom_site_fract_x
_atom_site_fract_y
_atom_site_fract_z
_atom_site_U_iso_or_equiv
_atom_site_adp_type
_atom_site_occupancy
_atom_site_calc_flag
_atom_site_refinement_flags
Cl2 Cl 0.02871(7) 0.25813(4) 0.98421(2) 0.04052(13) Uani 1 d .
Cl1 Cl 0.91576(9) -0.29022(5) 0.47735(3) 0.05221(15) Uani 1 d .
Na1 Na 0.69984(14) 0.03666(8) 0.74509(4) 0.04262(18) Uani 1 d .
O3 O 0.2115(2) 0.10147(14) 1.13611(7) 0.0427(3) Uani 1 d .
O2 O 0.7872(3) -0.09683(15) 0.62467(7) 0.0466(3) Uani 1 d .
O1 O 0.4302(3) 0.14197(15) 0.64578(7) 0.0446(3) Uani 1 d .
O5 O 1.0155(2) 0.24297(16) 0.75363(7) 0.0447(3) Uani 1 d D
O4 O 0.4008(2) 0.12130(15) 0.85083(7) 0.0427(3) Uani 1 d .
N1 N 0.3832(3) 0.52463(17) 1.25893(9) 0.0425(3) Uani 1 d .
C2 C 0.6603(3) -0.05740(18) 0.56530(9) 0.0340(3) Uani 1 d .
C5 C 0.2895(3) 0.11830(17) 0.99282(9) 0.0319(3) Uani 1 d .
C4 C 0.3368(3) 0.05866(17) 1.07158(9) 0.0317(3) Uani 1 d .
C6 C 0.4358(3) 0.06933(17) 0.92160(9) 0.0315(3) Uani 1 d .
C1 C 0.4540(3) 0.08199(18) 0.57678(9) 0.0339(3) Uani 1 d .
C3 C 0.6881(3) -0.13085(19) 0.48929(9) 0.0365(3) Uani 1 d .
C7 C 0.5079(3) 0.44584(19) 1.19671(10) 0.0398(3) Uani 1 d .
C11 C 0.4420(5) 0.5027(3) 1.33693(12) 0.0551(5) Uani 1 d .
C8 C 0.7065(4) 0.3358(2) 1.21364(14) 0.0547(5) Uani 1 d .
C10 C 0.6372(5) 0.3955(3) 1.35506(15) 0.0651(6) Uani 1 d .
C12 C 0.4246(6) 0.4834(3) 1.11341(14) 0.0600(5) Uani 1 d .
C9 C 0.7703(5) 0.3119(3) 1.29279(17) 0.0663(6) Uani 1 d .
H5A H 1.130(4) 0.226(3) 0.7087(11) 0.062(7) Uiso 1 d D
H5B H 1.105(5) 0.221(3) 0.7987(12) 0.068(7) Uiso 1 d D
H1 H 0.248(6) 0.593(3) 1.2477(16) 0.066(7) Uiso 1 d .
H3 H 0.795(6) 0.283(3) 1.1724(17) 0.070(7) Uiso 1 d .
H11 H 0.337(6) 0.566(3) 1.3761(18) 0.078(8) Uiso 1 d .
H9 H 0.909(7) 0.236(4) 1.305(2) 0.093(9) Uiso 1 d .
H12A H 0.256(9) 0.452(5) 1.107(2) 0.125(14) Uiso 1 d .
H10 H 0.665(7) 0.385(4) 1.410(2) 0.092(9) Uiso 1 d .
H12C H 0.532(9) 0.431(5) 1.074(3) 0.124(14) Uiso 1 d .
H12B H 0.461(7) 0.586(5) 1.098(2) 0.107(11) Uiso 1 d .

loop_
_atom_site_aniso_label
_atom_site_aniso_U_11
_atom_site_aniso_U_22
_atom_site_aniso_U_33
_atom_site_aniso_U_23
_atom_site_aniso_U_13
_atom_site_aniso_U_12
Cl2 0.0376(2) 0.0435(2) 0.0399(2) 0.00008(15) -0.00736(15) 0.01625(15)
Cl1 0.0588(3) 0.0573(3) 0.0402(2) -0.01060(18) -0.01194(18) 0.0327(2)
Na1 0.0509(4) 0.0509(4) 0.0257(3) -0.0030(2) -0.0064(3) 0.0145(3)
O3 0.0494(6) 0.0491(6) 0.0276(5) -0.0005(4) -0.0005(5) 0.0179(5)
O2 0.0550(7) 0.0553(7) 0.0301(5) -0.0060(5) -0.0152(5) 0.0238(6)
O1 0.0503(6) 0.0565(7) 0.0267(5) -0.0097(5) -0.0077(5) 0.0209(5)
O5 0.0399(6) 0.0587(7) 0.0344(6) 0.0004(5) -0.0050(5) 0.0188(5)
O4 0.0449(6) 0.0557(7) 0.0265(5) 0.0029(4) -0.0059(4) 0.0184(5)
N1 0.0394(7) 0.0410(7) 0.0467(8) -0.0012(6) -0.0050(6) 0.0101(6)
C2 0.0354(7) 0.0400(7) 0.0263(7) -0.0006(5) -0.0046(5) 0.0087(6)
C5 0.0311(7) 0.0346(7) 0.0299(7) 0.0007(5) -0.0068(5) 0.0090(5)
C4 0.0324(7) 0.0348(7) 0.0280(7) -0.0012(5) -0.0049(5) 0.0045(5)
C6 0.0306(7) 0.0358(7) 0.0284(7) 0.0000(5) -0.0072(5) 0.0043(5)
C1 0.0352(7) 0.0395(8) 0.0265(7) -0.0025(5) -0.0035(6) 0.0091(6)
C3 0.0384(8) 0.0413(8) 0.0289(7) -0.0038(6) -0.0044(6) 0.0160(6)
C7 0.0392(8) 0.0391(8) 0.0411(8) -0.0011(6) -0.0053(6) 0.0026(6)
C11 0.0658(12) 0.0573(11) 0.0418(9) -0.0053(8) -0.0026(9) 0.0014(9)
C8 0.0474(10) 0.0494(10) 0.0658(13) -0.0042(9) -0.0022(9) 0.0150(8)
C10 0.0786(15) 0.0681(13) 0.0518(11) 0.0127(10) -0.0277(11) -0.0073(11)
C12 0.0759(14) 0.0603(12) 0.0454(10) 0.0027(9) -0.0166(10) -0.0028(11)
C9 0.0553(11) 0.0572(12) 0.0879(17) 0.0127(11) -0.0258(11) 0.0149(9)

loop_
_atom_type_symbol
_atom_type_description
_atom_type_scat_dispersion_real
_atom_type_scat_dispersion_imag
_atom_type_scat_source
C C 0.0181 0.0091 'International Tables Vol C Tables 4.2.6.8 and 6.1.1.4'
H H 0 0 'International Tables Vol C Tables 4.2.6.8 and 6.1.1.4'
O O 0.0492 0.0322 'International Tables Vol C Tables 4.2.6.8 and 6.1.1.4'
S S 0.3331 0.5567 'International Tables Vol C Tables 4.2.6.8 and 6.1.1.4'
Cl Cl 0.3639 0.7018 'International Tables Vol C Tables 4.2.6.8 and 6.1.1.4'
N N 0.0311 0.018 'International Tables Vol C Tables 4.2.6.8 and 6.1.1.4'
Na Na 0.1353 0.1239 'International Tables Vol C Tables 4.2.6.8 and 6.1.1.4'

loop_
_geom_angle_atom_site_label_1
_geom_angle_atom_site_label_2
_geom_angle_atom_site_label_3
_geom_angle
_geom_angle_site_symmetry_1
_geom_angle_site_symmetry_3
O4 Na1 O2 150.08(6) . .
O4 Na1 O3 70.82(4) . 2_657
O2 Na1 O3 116.27(5) . 2_657
O4 Na1 O1 92.76(5) . .
O2 Na1 O1 69.75(4) . .
O3 Na1 O1 155.88(6) 2_657 .
O4 Na1 O5 95.59(5) . .
O2 Na1 O5 111.25(5) . .
O3 Na1 O5 97.70(5) 2_657 .
O1 Na1 O5 101.50(5) . .
O4 Na1 C4 50.11(4) . 2_657
O2 Na1 C4 134.84(5) . 2_657
O3 Na1 C4 20.92(4) 2_657 2_657
O1 Na1 C4 140.55(5) . 2_657
O5 Na1 C4 95.77(4) . 2_657
O4 Na1 C6 21.07(4) . .
O2 Na1 C6 152.60(5) . .
O3 Na1 C6 49.92(4) 2_657 .
O1 Na1 C6 113.37(4) . .
O5 Na1 C6 95.10(4) . .
C4 Na1 C6 29.09(4) 2_657 .
O4 Na1 C2 135.86(5) . .
O2 Na1 C2 20.38(4) . .
O3 Na1 C2 134.07(5) 2_657 .
O1 Na1 C2 49.38(4) . .
O5 Na1 C2 111.73(5) . .
C4 Na1 C2 148.82(5) 2_657 .
C6 Na1 C2 149.76(5) . .
O4 Na1 C1 111.42(4) . .
O2 Na1 C1 49.05(4) . .
O3 Na1 C1 154.36(5) 2_657 .
O1 Na1 C1 20.70(4) . .
O5 Na1 C1 107.28(5) . .
C4 Na1 C1 152.53(5) 2_657 .
C6 Na1 C1 130.83(4) . .
C2 Na1 C1 28.68(4) . .
C4 O3 Na1 117.25(10) . 2_657
C2 O2 Na1 119.09(10) . .
C1 O1 Na1 117.97(10) . .
Na1 O5 H5A 101.0(16) . .
Na1 O5 H5B 107.1(17) . .
H5A O5 H5B 109(2) . .
C6 O4 Na1 117.75(10) . .
C7 N1 C11 123.53(16) . .
C7 N1 H1 117.4(17) . .
C11 N1 H1 119.0(17) . .
O2 C2 C3 125.03(14) . .
O2 C2 C1 116.87(13) . .
C3 C2 C1 118.10(13) . .
O2 C2 Na1 40.53(8) . .
C3 C2 Na1 165.50(11) . .
C1 C2 Na1 76.35(8) . .
C6 C5 C4 123.66(13) . .
C6 C5 Cl2 118.12(11) . .
C4 C5 Cl2 118.21(11) . .
O3 C4 C5 124.98(14) . .
O3 C4 C6 117.19(13) . 2_657
C5 C4 C6 117.82(13) . 2_657
O3 C4 Na1 41.83(7) . 2_657
C5 C4 Na1 165.91(11) . 2_657
C6 C4 Na1 75.64(8) 2_657 2_657
O4 C6 C5 125.18(14) . .
O4 C6 C4 116.30(13) . 2_657
C5 C6 C4 118.52(12) . 2_657
O4 C6 Na1 41.18(7) . .
C5 C6 Na1 165.68(11) . .
C4 C6 Na1 75.27(8) 2_657 .
O1 C1 C3 125.49(14) . 2_656
O1 C1 C2 116.30(13) . .
C3 C1 C2 118.21(13) 2_656 .
O1 C1 Na1 41.33(7) . .
C3 C1 Na1 166.81(11) 2_656 .
C2 C1 Na1 74.97(8) . .
C1 C3 C2 123.66(14) 2_656 .
C1 C3 Cl1 118.42(12) 2_656 .
C2 C3 Cl1 117.91(11) . .
N1 C7 C8 117.97(17) . .
N1 C7 C12 117.80(17) . .
C8 C7 C12 124.23(19) . .
N1 C11 C10 119.6(2) . .
N1 C11 H11 115.6(17) . .
C10 C11 H11 124.8(17) . .
C9 C8 C7 119.5(2) . .
C9 C8 H3 121.3(17) . .
C7 C8 H3 119.2(18) . .
C11 C10 C9 118.7(2) . .
C11 C10 H10 115(2) . .
C9 C10 H10 126(2) . .
C7 C12 H12A 113(2) . .
C7 C12 H12C 112(3) . .
H12A C12 H12C 104(3) . .
C7 C12 H12B 111(2) . .
H12A C12 H12B 116(3) . .
H12C C12 H12B 100(3) . .
C10 C9 C8 120.75(19) . .
C10 C9 H9 120(2) . .
C8 C9 H9 120(2) . .

loop_
_geom_bond_atom_site_label_1
_geom_bond_atom_site_label_2
_geom_bond_distance
_geom_bond_site_symmetry_2
Cl2 C5 1.7388(14) .
Cl1 C3 1.7385(15) .
Na1 O4 2.2966(13) .
Na1 O2 2.3108(13) .
Na1 O3 2.3121(12) 2_657
Na1 O1 2.3378(13) .
Na1 O5 2.4054(16) .
Na1 C4 3.0818(15) 2_657
Na1 C6 3.0869(16) .
Na1 C2 3.1075(16) .
Na1 C1 3.1267(15) .
O3 C4 1.2375(19) .
O3 Na1 2.3121(12) 2_657
O2 C2 1.2384(19) .
O1 C1 1.2514(18) .
O5 H5A 0.903(16) .
O5 H5B 0.908(16) .
O4 C6 1.2540(18) .
N1 C7 1.333(2) .
N1 C11 1.344(2) .
N1 H1 0.90(3) .
C2 C3 1.407(2) .
C2 C1 1.544(2) .
C5 C6 1.387(2) .
C5 C4 1.410(2) .
C4 C6 1.549(2) 2_657
C4 Na1 3.0818(15) 2_657
C6 C4 1.549(2) 2_657
C1 C3 1.391(2) 2_656
C3 C1 1.391(2) 2_656
C7 C8 1.376(3) .
C7 C12 1.486(3) .
C11 C10 1.353(3) .
C11 H11 0.96(3) .
C8 C9 1.372(3) .
C8 H3 0.90(3) .
C10 C9 1.371(4) .
C10 H10 0.92(3) .
C12 H12A 0.90(4) .
C12 H12C 0.91(5) .
C12 H12B 0.92(4) .
C9 H9 0.96(3) .

loop_
_geom_torsion_atom_site_label_1
_geom_torsion_atom_site_label_2
_geom_torsion_atom_site_label_3
_geom_torsion_atom_site_label_4
_geom_torsion
_geom_torsion_site_symmetry_1
_geom_torsion_site_symmetry_4
O4 Na1 O2 C2 56.88(18) . .
O3 Na1 O2 C2 153.97(12) 2_657 .
O1 Na1 O2 C2 -0.56(12) . .
O5 Na1 O2 C2 -95.41(13) . .
C4 Na1 O2 C2 141.99(12) 2_657 .
C6 Na1 O2 C2 101.41(15) . .
C1 Na1 O2 C2 -0.55(11) . .
O4 Na1 O1 C1 -155.11(12) . .
O2 Na1 O1 C1 0.01(12) . .
O3 Na1 O1 C1 -109.30(16) 2_657 .
O5 Na1 O1 C1 108.62(12) . .
C4 Na1 O1 C1 -137.26(11) 2_657 .
C6 Na1 O1 C1 -150.62(12) . .
C2 Na1 O1 C1 -0.25(11) . .
O2 Na1 O4 C6 116.14(13) . .
O3 Na1 O4 C6 6.55(11) 2_657 .
O1 Na1 O4 C6 168.48(12) . .
O5 Na1 O4 C6 -89.68(12) . .
C4 Na1 O4 C6 3.18(10) 2_657 .
C2 Na1 O4 C6 140.89(11) . .
C1 Na1 O4 C6 159.28(11) . .
Na1 O2 C2 C3 -178.28(13) . .
Na1 O2 C2 C1 0.95(19) . .
O4 Na1 C2 O2 -143.15(13) . .
O3 Na1 C2 O2 -33.21(15) 2_657 .
O1 Na1 C2 O2 179.31(15) . .
O5 Na1 C2 O2 92.71(13) . .
C4 Na1 C2 O2 -57.50(16) 2_657 .
C6 Na1 C2 O2 -116.38(14) . .
C1 Na1 C2 O2 179.13(18) . .
O4 Na1 C2 C3 -137.5(4) . .
O2 Na1 C2 C3 5.6(4) . .
O3 Na1 C2 C3 -27.6(5) 2_657 .
O1 Na1 C2 C3 -175.1(5) . .
O5 Na1 C2 C3 98.3(5) . .
C4 Na1 C2 C3 -51.9(5) 2_657 .
C6 Na1 C2 C3 -110.8(5) . .
C1 Na1 C2 C3 -175.2(5) . .
O4 Na1 C2 C1 37.73(11) . .
O2 Na1 C2 C1 -179.13(18) . .
O3 Na1 C2 C1 147.66(9) 2_657 .
O1 Na1 C2 C1 0.18(8) . .
O5 Na1 C2 C1 -86.42(9) . .
C4 Na1 C2 C1 123.37(10) 2_657 .
C6 Na1 C2 C1 64.49(12) . .
Na1 O3 C4 C5 173.30(12) 2_657 .
Na1 O3 C4 C6 -7.19(18) 2_657 2_657
C6 C5 C4 O3 179.14(15) . .
Cl2 C5 C4 O3 -2.2(2) . .
C6 C5 C4 C6 -0.4(2) . 2_657
Cl2 C5 C4 C6 178.29(10) . 2_657
C6 C5 C4 Na1 -162.2(4) . 2_657
Cl2 C5 C4 Na1 16.4(5) . 2_657
Na1 O4 C6 C5 174.09(12) . .
Na1 O4 C6 C4 -5.41(17) . 2_657
C4 C5 C6 O4 -179.13(15) . .
Cl2 C5 C6 O4 2.2(2) . .
C4 C5 C6 C4 0.4(2) . 2_657
Cl2 C5 C6 C4 -178.29(10) . 2_657
C4 C5 C6 Na1 -163.2(3) . .
Cl2 C5 C6 Na1 18.1(5) . .
O2 Na1 C6 O4 -103.39(15) . .
O3 Na1 C6 O4 -171.91(14) 2_657 .
O1 Na1 C6 O4 -12.56(13) . .
O5 Na1 C6 O4 92.31(12) . .
C4 Na1 C6 O4 -174.98(16) 2_657 .
C2 Na1 C6 O4 -60.72(15) . .
C1 Na1 C6 O4 -25.81(14) . .
O4 Na1 C6 C5 -19.9(4) . .
O2 Na1 C6 C5 -123.3(4) . .
O3 Na1 C6 C5 168.2(4) 2_657 .
O1 Na1 C6 C5 -32.4(4) . .
O5 Na1 C6 C5 72.4(4) . .
C4 Na1 C6 C5 165.1(5) 2_657 .
C2 Na1 C6 C5 -80.6(4) . .
C1 Na1 C6 C5 -45.7(4) . .
O4 Na1 C6 C4 174.98(16) . 2_657
O2 Na1 C6 C4 71.59(13) . 2_657
O3 Na1 C6 C4 3.08(8) 2_657 2_657
O1 Na1 C6 C4 162.43(8) . 2_657
O5 Na1 C6 C4 -92.70(8) . 2_657
C2 Na1 C6 C4 114.26(10) . 2_657
C1 Na1 C6 C4 149.18(8) . 2_657
Na1 O1 C1 C3 -179.36(13) . 2_656
Na1 O1 C1 C2 0.42(18) . .
O2 C2 C1 O1 -0.9(2) . .
C3 C2 C1 O1 178.36(15) . .
Na1 C2 C1 O1 -0.29(13) . .
O2 C2 C1 C3 178.88(15) . 2_656
C3 C2 C1 C3 -1.8(2) . 2_656
Na1 C2 C1 C3 179.51(14) . 2_656
O2 C2 C1 Na1 -0.63(13) . .
C3 C2 C1 Na1 178.65(15) . .
O4 Na1 C1 O1 26.85(13) . .
O2 Na1 C1 O1 -179.99(15) . .
O3 Na1 C1 O1 116.96(15) 2_657 .
O5 Na1 C1 O1 -76.54(13) . .
C4 Na1 C1 O1 69.22(16) 2_657 .
C6 Na1 C1 O1 36.53(14) . .
C2 Na1 C1 O1 179.61(17) . .
O4 Na1 C1 C3 29.1(5) . 2_656
O2 Na1 C1 C3 -177.7(5) . 2_656
O3 Na1 C1 C3 119.2(5) 2_657 2_656
O1 Na1 C1 C3 2.3(5) . 2_656
O5 Na1 C1 C3 -74.3(5) . 2_656
C4 Na1 C1 C3 71.5(5) 2_657 2_656
C6 Na1 C1 C3 38.8(5) . 2_656
C2 Na1 C1 C3 -178.1(6) . 2_656
O4 Na1 C1 C2 -152.76(9) . .
O2 Na1 C1 C2 0.40(8) . .
O3 Na1 C1 C2 -62.64(14) 2_657 .
O1 Na1 C1 C2 -179.61(17) . .
O5 Na1 C1 C2 103.85(9) . .
C4 Na1 C1 C2 -110.39(11) 2_657 .
C6 Na1 C1 C2 -143.08(8) . .
O2 C2 C3 C1 -178.83(16) . 2_656
C1 C2 C3 C1 1.9(3) . 2_656
Na1 C2 C3 C1 176.7(4) . 2_656
O2 C2 C3 Cl1 0.5(2) . .
C1 C2 C3 Cl1 -178.75(11) . .
Na1 C2 C3 Cl1 -4.0(5) . .
C11 N1 C7 C8 0.3(3) . .
C11 N1 C7 C12 -179.29(19) . .
C7 N1 C11 C10 -0.1(3) . .
N1 C7 C8 C9 -0.5(3) . .
C12 C7 C8 C9 179.1(2) . .
N1 C11 C10 C9 0.1(3) . .
C11 C10 C9 C8 -0.3(4) . .
C7 C8 C9 C10 0.5(3) . .
